data_1553158
loop_
_publ_author_name
'Hama Salih, Mariwan A.'
'Male, Louise'
'Spencer, Neil'
'Fossey, John S.'

_publ_section_title
;
 \g-Lactams and furan bispyrrolidines via iodine mediated cyclisation of
 homoallylamines
;
_journal_issue 11
_journal_name_full 'Organic Chemistry Frontiers'
_journal_page_first 1445
_journal_paper_doi 10.1039/C5QO00183H
_journal_volume 2
_journal_year 2015
_chemical_formula_moiety 'C46 H42 N2 O'
_chemical_formula_sum 'C46 H42 N2 O'
_chemical_formula_weight 638.81
_space_group_crystal_system monoclinic
_space_group_IT_number 15
_space_group_name_Hall '-C 2yc'
_space_group_name_H-M_alt 'C 1 2/c 1'
_atom_sites_solution_hydrogens geom
_atom_sites_solution_primary direct
_audit_creation_date 2014-07-07
_audit_creation_method
;
Olex2 1.2
(compiled 2014.06.27 svn.r2953 for OlexSys, GUI svn.r4855)
;
_audit_update_record
;
2014-12-10 deposited with the CCDC.
2015-08-27 downloaded from the CCDC.
;
_cell_angle_alpha 90
_cell_angle_beta 105.8657(10)
_cell_angle_gamma 90
_cell_formula_units_Z 4
_cell_length_a 12.55604(14)
_cell_length_b 15.09459(13)
_cell_length_c 18.96430(17)
_cell_measurement_reflns_used 19536
_cell_measurement_temperature 99.9(2)
_cell_measurement_theta_max 74.1280
_cell_measurement_theta_min 4.6540
_cell_volume 3457.35(6)
_computing_cell_refinement
;
CrysAlisPro, Agilent Technologies,
Version 1.171.37.33c (release 11-04-2014 CrysAlis171 .NET)
(compiled Apr 11 2014,15:12:41)
;
_computing_data_collection
;
CrysAlisPro, Agilent Technologies,
Version 1.171.37.33c (release 11-04-2014 CrysAlis171 .NET)
(compiled Apr 11 2014,15:12:41)
;
_computing_data_reduction
;
CrysAlisPro, Agilent Technologies,
Version 1.171.37.33c (release 11-04-2014 CrysAlis171 .NET)
(compiled Apr 11 2014,15:12:41)
;
_computing_molecular_graphics 'Olex2 (Dolomanov et al., 2009)'
_computing_publication_material 'Olex2 (Dolomanov et al., 2009)'
_computing_structure_refinement 'ShelXL (Sheldrick, 2008)'
_computing_structure_solution 'ShelXS (Sheldrick, 2008)'
_diffrn_ambient_environment N~2~
_diffrn_ambient_temperature 99.9(2)
_diffrn_detector 'CCD plate'
_diffrn_detector_area_resol_mean 5.1768
_diffrn_detector_type Atlas
_diffrn_measured_fraction_theta_full 1.000
_diffrn_measured_fraction_theta_max 0.994
_diffrn_measurement_details
;
#__ type_ start__ end____ width___ exp.time_
  1 omega  -74.00   31.00   1.0000    1.0000
omega____ theta____ kappa____ phi______ frames
    -      -42.5607   77.0000  120.0000 105

#__ type_ start__ end____ width___ exp.time_
  2 omega  -50.00   30.00   1.0000    1.0000
omega____ theta____ kappa____ phi______ frames
    -      -42.5607   38.0000    0.0000 80

#__ type_ start__ end____ width___ exp.time_
  3 omega -113.00  -64.00   1.0000    1.0000
omega____ theta____ kappa____ phi______ frames
    -      -42.5607 -139.0000 -113.0000 49

#__ type_ start__ end____ width___ exp.time_
  4 omega -116.00  -11.00   1.0000    1.0000
omega____ theta____ kappa____ phi______ frames
    -      -42.5607  -77.0000  120.0000 105

#__ type_ start__ end____ width___ exp.time_
  5 omega -113.00  -16.00   1.0000    1.0000
omega____ theta____ kappa____ phi______ frames
    -      -42.5607  -57.0000  -30.0000 97

#__ type_ start__ end____ width___ exp.time_
  6 omega   23.00   98.00   1.0000    1.0000
omega____ theta____ kappa____ phi______ frames
    -       42.5607 -125.0000  -90.0000 75

#__ type_ start__ end____ width___ exp.time_
  7 omega   23.00   98.00   1.0000    1.0000
omega____ theta____ kappa____ phi______ frames
    -       42.5607 -125.0000  -30.0000 75

#__ type_ start__ end____ width___ exp.time_
  8 omega   25.00  109.00   1.0000    2.3100
omega____ theta____ kappa____ phi______ frames
    -      106.6257  -94.0000  120.0000 84

#__ type_ start__ end____ width___ exp.time_
  9 omega   35.00  122.00   1.0000    2.3100
omega____ theta____ kappa____ phi______ frames
    -      106.6257 -125.0000  -90.0000 87

#__ type_ start__ end____ width___ exp.time_
 10 omega   32.00   91.00   1.0000    2.3100
omega____ theta____ kappa____ phi______ frames
    -      106.6257  -30.0000   60.0000 59

#__ type_ start__ end____ width___ exp.time_
 11 omega   83.00  178.00   1.0000    2.3100
omega____ theta____ kappa____ phi______ frames
    -      106.6257   30.0000    0.0000 95

#__ type_ start__ end____ width___ exp.time_
 12 omega   25.00  109.00   1.0000    2.3100
omega____ theta____ kappa____ phi______ frames
    -      106.6257  -94.0000  -60.0000 84

#__ type_ start__ end____ width___ exp.time_
 13 omega   35.00   99.00   1.0000    2.3100
omega____ theta____ kappa____ phi______ frames
    -      106.6257  -45.0000 -150.0000 64

#__ type_ start__ end____ width___ exp.time_
 14 omega   61.00  178.00   1.0000    2.3100
omega____ theta____ kappa____ phi______ frames
    -      106.6257   15.0000   90.0000 117

#__ type_ start__ end____ width___ exp.time_
 15 omega   35.00   99.00   1.0000    2.3100
omega____ theta____ kappa____ phi______ frames
    -      106.6257  -45.0000  -60.0000 64

#__ type_ start__ end____ width___ exp.time_
 16 omega   35.00   99.00   1.0000    2.3100
omega____ theta____ kappa____ phi______ frames
    -      106.6257  -45.0000  120.0000 64

#__ type_ start__ end____ width___ exp.time_
 17 omega   35.00   99.00   1.0000    2.3100
omega____ theta____ kappa____ phi______ frames
    -      106.6257  -45.0000  -90.0000 64

#__ type_ start__ end____ width___ exp.time_
 18 omega   35.00   99.00   1.0000    2.3100
omega____ theta____ kappa____ phi______ frames
    -      106.6257  -45.0000   30.0000 64

#__ type_ start__ end____ width___ exp.time_
 19 omega   35.00  122.00   1.0000    2.3100
omega____ theta____ kappa____ phi______ frames
    -      106.6257 -125.0000   90.0000 87

#__ type_ start__ end____ width___ exp.time_
 20 omega   36.00  134.00   1.0000    2.3100
omega____ theta____ kappa____ phi______ frames
    -      106.6257  -61.0000 -150.0000 98

#__ type_ start__ end____ width___ exp.time_
 21 omega -116.00  -11.00   1.0000    1.0000
omega____ theta____ kappa____ phi______ frames
    -      -42.5607  -77.0000  -90.0000 105

#__ type_ start__ end____ width___ exp.time_
 22 omega -116.00  -11.00   1.0000    1.0000
omega____ theta____ kappa____ phi______ frames
    -      -42.5607  -77.0000 -180.0000 105

#__ type_ start__ end____ width___ exp.time_
 23 omega -113.00  -16.00   1.0000    1.0000
omega____ theta____ kappa____ phi______ frames
    -      -42.5607  -57.0000 -150.0000 97

#__ type_ start__ end____ width___ exp.time_
 24 omega  -50.00   30.00   1.0000    1.0000
omega____ theta____ kappa____ phi______ frames
    -      -42.5607   38.0000  -90.0000 80

#__ type_ start__ end____ width___ exp.time_
 25 omega -116.00  -11.00   1.0000    1.0000
omega____ theta____ kappa____ phi______ frames
    -      -42.5607  -77.0000  -30.0000 105

#__ type_ start__ end____ width___ exp.time_
 26 omega -113.00  -16.00   1.0000    1.0000
omega____ theta____ kappa____ phi______ frames
    -      -42.5607  -57.0000   30.0000 97

#__ type_ start__ end____ width___ exp.time_
 27 omega   61.00  178.00   1.0000    2.3100
omega____ theta____ kappa____ phi______ frames
    -      106.6257   15.0000 -120.0000 117

#__ type_ start__ end____ width___ exp.time_
 28 omega   75.00  178.00   1.0000    2.3100
omega____ theta____ kappa____ phi______ frames
    -      106.6257   77.0000   30.0000 103

#__ type_ start__ end____ width___ exp.time_
 29 omega   75.00  178.00   1.0000    2.3100
omega____ theta____ kappa____ phi______ frames
    -      106.6257   77.0000  -60.0000 103

#__ type_ start__ end____ width___ exp.time_
 30 omega   79.00  177.00   1.0000    2.3100
omega____ theta____ kappa____ phi______ frames
    -      106.6257   61.0000   90.0000 98

#__ type_ start__ end____ width___ exp.time_
 31 omega   79.00  177.00   1.0000    2.3100
omega____ theta____ kappa____ phi______ frames
    -      106.6257   61.0000 -120.0000 98

#__ type_ start__ end____ width___ exp.time_
 32 omega   75.00  178.00   1.0000    2.3100
omega____ theta____ kappa____ phi______ frames
    -      106.6257   77.0000  -90.0000 103

#__ type_ start__ end____ width___ exp.time_
 33 omega   79.00  127.00   1.0000    2.3100
omega____ theta____ kappa____ phi______ frames
    -      106.6257   61.0000 -150.0000 48

#__ type_ start__ end____ width___ exp.time_
 34 omega   75.00  178.00   1.0000    2.3100
omega____ theta____ kappa____ phi______ frames
    -      106.6257   77.0000  120.0000 103
;
_diffrn_measurement_device 'four-circle diffractometer'
_diffrn_measurement_device_type 'SuperNova, Dual, Cu at zero, Atlas'
_diffrn_measurement_method '\w scans'
_diffrn_orient_matrix_UB_11 0.0393431000
_diffrn_orient_matrix_UB_12 -0.0944538000
_diffrn_orient_matrix_UB_13 -0.0108436000
_diffrn_orient_matrix_UB_21 0.0372694000
_diffrn_orient_matrix_UB_22 -0.0131864000
_diffrn_orient_matrix_UB_23 0.0837390000
_diffrn_orient_matrix_UB_31 -0.1154170000
_diffrn_orient_matrix_UB_32 -0.0363900000
_diffrn_orient_matrix_UB_33 -0.0021494000
_diffrn_radiation_monochromator mirror
_diffrn_radiation_probe x-ray
_diffrn_radiation_type CuK\a
_diffrn_radiation_wavelength 1.54184
_diffrn_reflns_av_R_equivalents 0.0309
_diffrn_reflns_av_unetI/netI 0.0135
_diffrn_reflns_Laue_measured_fraction_full 1.000
_diffrn_reflns_Laue_measured_fraction_max 0.994
_diffrn_reflns_limit_h_max 14
_diffrn_reflns_limit_h_min -15
_diffrn_reflns_limit_k_max 18
_diffrn_reflns_limit_k_min -18
_diffrn_reflns_limit_l_max 23
_diffrn_reflns_limit_l_min -23
_diffrn_reflns_number 32364
_diffrn_reflns_point_group_measured_fraction_full 1.000
_diffrn_reflns_point_group_measured_fraction_max 0.994
_diffrn_reflns_theta_full 67.684
_diffrn_reflns_theta_max 74.331
_diffrn_reflns_theta_min 4.689
_diffrn_source 'sealed X-ray tube'
_diffrn_source_type 'SuperNova (Cu) X-ray Source'
_exptl_absorpt_coefficient_mu 0.557
_exptl_absorpt_correction_T_max 0.954
_exptl_absorpt_correction_T_min 0.901
_exptl_absorpt_correction_type gaussian
_exptl_absorpt_process_details
;
CrysAlisPro, Agilent Technologies,
Version 1.171.37.33c (release 11-04-2014 CrysAlis171 .NET)
(compiled Apr 11 2014,15:12:41)
Numerical absorption correction based on gaussian integration over
			a multifaceted crystal model
Empirical absorption correction using spherical harmonics,
 implemented in SCALE3 ABSPACK scaling algorithm.
;
_exptl_crystal_colour colourless
_exptl_crystal_colour_primary colourless
_exptl_crystal_density_diffrn 1.227
_exptl_crystal_description block
_exptl_crystal_F_000 1360
_exptl_crystal_size_max 0.2615
_exptl_crystal_size_mid 0.1421
_exptl_crystal_size_min 0.0885
_refine_diff_density_max 0.283
_refine_diff_density_min -0.222
_refine_diff_density_rms 0.039
_refine_ls_extinction_method none
_refine_ls_goodness_of_fit_ref 1.038
_refine_ls_hydrogen_treatment constr
_refine_ls_matrix_type full
_refine_ls_number_parameters 222
_refine_ls_number_reflns 3515
_refine_ls_number_restraints 0
_refine_ls_restrained_S_all 1.038
_refine_ls_R_factor_all 0.0391
_refine_ls_R_factor_gt 0.0364
_refine_ls_shift/su_max 0.001
_refine_ls_shift/su_mean 0.000
_refine_ls_structure_factor_coef Fsqd
_refine_ls_weighting_details 'w=1/[\s^2^(Fo^2^)+(0.0440P)^2^+2.7440P] where P=(Fo^2^+2Fc^2^)/3'
_refine_ls_weighting_scheme calc
_refine_ls_wR_factor_gt 0.0892
_refine_ls_wR_factor_ref 0.0919
_reflns_Friedel_coverage 0.000
_reflns_number_gt 3248
_reflns_number_total 3515
_reflns_threshold_expression 'I > 2\s(I)'
_cod_data_source_file c5qo00183h2.cif
_cod_data_source_block 11a
_cod_database_code 1553158
_shelxl_version_number 2014-3
_chemical_oxdiff_formula 'C23 H21 N O2'
_shelx_space_group_comment
;
The symmetry employed for this shelxl refinement is uniquely defined
by the following loop, which should always be used as a source of
symmetry information in preference to the above space-group names.
They are only intended as comments.
;
_reflns_odcompleteness_completeness 99.94
_reflns_odcompleteness_iscentric 1
_reflns_odcompleteness_theta 66.97
_olex2_refinement_description
;
1. Fixed Uiso
 At 1.2 times of:
  All C(H) groups, All C(H,H) groups
2.a Ternary CH refined with riding coordinates:
 C2(H2), C5(H5)
2.b Secondary CH2 refined with riding coordinates:
 C1(H1A,H1B), C4(H4A,H4B)
2.c Aromatic/amide H refined with riding coordinates:
 C7(H7), C8(H8), C9(H9), C10(H10), C11(H11), C13(H13), C14(H14), C15(H15),
 C16(H16), C17(H17), C19(H19), C20(H20), C21(H21), C22(H22), C23(H23)
;
_olex2_submission_special_instructions 'No special instructions were received'

loop_
_space_group_symop_operation_xyz
'x, y, z'
'-x, y, -z+1/2'
'x+1/2, y+1/2, z'
'-x+1/2, y+1/2, -z+1/2'
'-x, -y, -z'
'x, -y, z-1/2'
'-x+1/2, -y+1/2, -z'
'x+1/2, -y+1/2, z-1/2'

loop_
_atom_site_label
_atom_site_type_symbol
_atom_site_fract_x
_atom_site_fract_y
_atom_site_fract_z
_atom_site_U_iso_or_equiv
_atom_site_adp_type
_atom_site_occupancy
_atom_site_site_symmetry_order
_atom_site_calc_flag
_atom_site_refinement_flags_posn
_atom_site_refinement_flags_adp
_atom_site_refinement_flags_occupancy
C1 C 0.28711(9) 0.91564(7) 0.24301(6) 0.0183(2) Uani 1 1 d . . .
H1A H 0.2100 0.9273 0.2139 0.022 Uiso 1 1 calc R . .
H1B H 0.3371 0.9497 0.2208 0.022 Uiso 1 1 calc R . .
C2 C 0.42413(8) 0.79697(7) 0.27613(5) 0.0149(2) Uani 1 1 d . . .
H2 H 0.4394 0.8018 0.3306 0.018 Uiso 1 1 calc R . .
C3 C 0.43908(8) 0.70023(7) 0.25280(5) 0.0140(2) Uani 1 1 d . . .
C4 C 0.34986(8) 0.69594(7) 0.17639(5) 0.0159(2) Uani 1 1 d . . .
H4A H 0.3858 0.6847 0.1368 0.019 Uiso 1 1 calc R . .
H4B H 0.2963 0.6477 0.1761 0.019 Uiso 1 1 calc R . .
C5 C 0.29037(8) 0.78657(7) 0.16488(5) 0.0158(2) Uani 1 1 d . . .
H5 H 0.3270 0.8263 0.1363 0.019 Uiso 1 1 calc R . .
C6 C 0.41338(8) 0.63427(7) 0.30734(5) 0.0149(2) Uani 1 1 d . . .
C7 C 0.32174(8) 0.64970(7) 0.33447(5) 0.0174(2) Uani 1 1 d . . .
H7 H 0.2747 0.6988 0.3166 0.021 Uiso 1 1 calc R . .
C8 C 0.29839(9) 0.59450(7) 0.38703(6) 0.0191(2) Uani 1 1 d . . .
H8 H 0.2359 0.6062 0.4046 0.023 Uiso 1 1 calc R . .
C9 C 0.36590(9) 0.52243(7) 0.41389(6) 0.0189(2) Uani 1 1 d . . .
H9 H 0.3512 0.4857 0.4508 0.023 Uiso 1 1 calc R . .
C10 C 0.45504(9) 0.50460(7) 0.38616(6) 0.0183(2) Uani 1 1 d . . .
H10 H 0.5006 0.4545 0.4034 0.022 Uiso 1 1 calc R . .
C11 C 0.47827(8) 0.55954(7) 0.33329(5) 0.0167(2) Uani 1 1 d . . .
H11 H 0.5392 0.5461 0.3145 0.020 Uiso 1 1 calc R . .
C12 C 0.16858(8) 0.77844(7) 0.12522(5) 0.0168(2) Uani 1 1 d . . .
C13 C 0.09098(9) 0.75373(7) 0.16186(6) 0.0214(2) Uani 1 1 d . . .
H13 H 0.1138 0.7449 0.2134 0.026 Uiso 1 1 calc R . .
C14 C -0.01951(9) 0.74193(8) 0.12370(7) 0.0253(2) Uani 1 1 d . . .
H14 H -0.0716 0.7249 0.1493 0.030 Uiso 1 1 calc R . .
C15 C -0.05423(9) 0.75491(8) 0.04828(7) 0.0261(3) Uani 1 1 d . . .
H15 H -0.1297 0.7463 0.0222 0.031 Uiso 1 1 calc R . .
C16 C 0.02202(10) 0.78049(8) 0.01131(6) 0.0246(2) Uani 1 1 d . . .
H16 H -0.0013 0.7901 -0.0401 0.030 Uiso 1 1 calc R . .
C17 C 0.13275(9) 0.79200(7) 0.04962(6) 0.0197(2) Uani 1 1 d . . .
H17 H 0.1846 0.8093 0.0239 0.024 Uiso 1 1 calc R . .
C18 C 0.30203(8) 0.94649(7) 0.32061(6) 0.0177(2) Uani 1 1 d . . .
C19 C 0.38143(9) 1.00977(7) 0.35252(6) 0.0216(2) Uani 1 1 d . . .
H19 H 0.4279 1.0335 0.3252 0.026 Uiso 1 1 calc R . .
C20 C 0.39337(10) 1.03850(8) 0.42404(6) 0.0255(2) Uani 1 1 d . . .
H20 H 0.4471 1.0822 0.4451 0.031 Uiso 1 1 calc R . .
C21 C 0.32695(10) 1.00338(8) 0.46450(6) 0.0252(2) Uani 1 1 d . . .
H21 H 0.3354 1.0226 0.5134 0.030 Uiso 1 1 calc R . .
C22 C 0.24791(10) 0.93990(8) 0.43334(6) 0.0248(2) Uani 1 1 d . . .
H22 H 0.2025 0.9154 0.4611 0.030 Uiso 1 1 calc R . .
C23 C 0.23536(9) 0.91233(7) 0.36180(6) 0.0217(2) Uani 1 1 d . . .
H23 H 0.1805 0.8695 0.3406 0.026 Uiso 1 1 calc R . .
N1 N 0.31105(7) 0.82046(6) 0.24002(4) 0.01554(19) Uani 1 1 d . . .
O1 O 0.5000 0.85026(7) 0.2500 0.0182(2) Uani 1 2 d S T P

loop_
_atom_site_aniso_label
_atom_site_aniso_U_11
_atom_site_aniso_U_22
_atom_site_aniso_U_33
_atom_site_aniso_U_23
_atom_site_aniso_U_13
_atom_site_aniso_U_12
C1 0.0190(5) 0.0174(5) 0.0175(5) 0.0016(4) 0.0030(4) 0.0039(4)
C2 0.0134(5) 0.0162(5) 0.0139(4) 0.0001(4) 0.0021(4) 0.0000(4)
C3 0.0120(5) 0.0157(5) 0.0134(4) -0.0008(4) 0.0017(4) 0.0001(4)
C4 0.0131(5) 0.0188(5) 0.0141(4) -0.0015(4) 0.0007(4) 0.0013(4)
C5 0.0148(5) 0.0187(5) 0.0130(4) 0.0006(4) 0.0024(4) 0.0008(4)
C6 0.0137(5) 0.0165(5) 0.0128(4) -0.0019(4) 0.0008(4) -0.0030(4)
C7 0.0157(5) 0.0186(5) 0.0168(5) -0.0007(4) 0.0023(4) 0.0006(4)
C8 0.0178(5) 0.0223(5) 0.0179(5) -0.0032(4) 0.0062(4) -0.0023(4)
C9 0.0226(5) 0.0186(5) 0.0151(5) -0.0007(4) 0.0043(4) -0.0045(4)
C10 0.0188(5) 0.0156(5) 0.0180(5) -0.0004(4) 0.0008(4) -0.0009(4)
C11 0.0149(5) 0.0175(5) 0.0173(5) -0.0021(4) 0.0036(4) -0.0011(4)
C12 0.0150(5) 0.0160(5) 0.0171(5) -0.0008(4) 0.0006(4) 0.0033(4)
C13 0.0189(5) 0.0246(5) 0.0194(5) 0.0006(4) 0.0029(4) 0.0017(4)
C14 0.0176(5) 0.0262(6) 0.0319(6) -0.0019(5) 0.0064(5) 0.0013(4)
C15 0.0168(5) 0.0240(6) 0.0311(6) -0.0047(5) -0.0045(4) 0.0034(4)
C16 0.0241(6) 0.0243(6) 0.0197(5) -0.0024(4) -0.0038(4) 0.0056(4)
C17 0.0209(5) 0.0189(5) 0.0175(5) -0.0007(4) 0.0021(4) 0.0032(4)
C18 0.0164(5) 0.0165(5) 0.0187(5) 0.0005(4) 0.0024(4) 0.0055(4)
C19 0.0203(5) 0.0206(5) 0.0233(5) 0.0016(4) 0.0052(4) -0.0004(4)
C20 0.0247(6) 0.0230(5) 0.0254(6) -0.0039(4) 0.0007(4) -0.0027(4)
C21 0.0261(6) 0.0280(6) 0.0195(5) -0.0044(4) 0.0027(4) 0.0035(5)
C22 0.0240(6) 0.0292(6) 0.0231(5) -0.0015(4) 0.0097(5) 0.0007(5)
C23 0.0184(5) 0.0227(5) 0.0234(5) -0.0027(4) 0.0048(4) -0.0013(4)
N1 0.0150(4) 0.0167(4) 0.0132(4) -0.0009(3) 0.0009(3) 0.0024(3)
O1 0.0153(5) 0.0153(5) 0.0240(5) 0.000 0.0055(4) 0.000

loop_
_atom_type_symbol
_atom_type_description
_atom_type_scat_dispersion_real
_atom_type_scat_dispersion_imag
_atom_type_scat_source
C C 0.0181 0.0091 'International Tables Vol C Tables 4.2.6.8 and 6.1.1.4'
H H 0.0000 0.0000 'International Tables Vol C Tables 4.2.6.8 and 6.1.1.4'
N N 0.0311 0.0180 'International Tables Vol C Tables 4.2.6.8 and 6.1.1.4'
O O 0.0492 0.0322 'International Tables Vol C Tables 4.2.6.8 and 6.1.1.4'

loop_
_exptl_crystal_face_index_h
_exptl_crystal_face_index_k
_exptl_crystal_face_index_l
_exptl_crystal_face_perp_dist
_exptl_oxdiff_crystal_face_indexfrac_h
_exptl_oxdiff_crystal_face_indexfrac_k
_exptl_oxdiff_crystal_face_indexfrac_l
_exptl_oxdiff_crystal_face_x
_exptl_oxdiff_crystal_face_y
_exptl_oxdiff_crystal_face_z
0 0 -12 0.0443 0.0000 -0.0000 -12.0000 0.1301 -1.0049 0.0258
0 0 12 0.0443 -0.0000 0.0000 12.0000 -0.1301 1.0049 -0.0258
7 3 0 0.0708 7.0000 3.0000 0.0000 -0.0080 0.2213 -0.9171
-7 -3 7 0.0643 -7.0000 -3.0000 7.0000 -0.0679 0.3648 0.9020
-6 -7 3 0.0420 -6.0000 -7.0000 3.0000 0.3926 0.1199 0.9408
8 2 -3 0.0666 8.0000 2.0000 -3.0000 0.1584 0.0206 -0.9897
6 -6 -1 0.1019 6.0000 -6.0000 -1.0000 0.8136 0.2190 -0.4720
0 10 -2 0.0934 0.0000 10.0000 -2.0000 -0.9229 -0.2993 -0.3596
-3 7 8 0.0923 -3.0000 7.0000 8.0000 -0.8660 0.4658 0.0743

loop_
_geom_angle_atom_site_label_1
_geom_angle_atom_site_label_2
_geom_angle_atom_site_label_3
_geom_angle
_geom_angle_site_symmetry_1
_geom_angle_site_symmetry_3
H1A C1 H1B 108.0 . .
C18 C1 H1A 109.3 . .
C18 C1 H1B 109.3 . .
N1 C1 H1A 109.3 . .
N1 C1 H1B 109.3 . .
N1 C1 C18 111.55(8) . .
C3 C2 H2 111.0 . .
N1 C2 H2 111.0 . .
N1 C2 C3 106.03(8) . .
O1 C2 H2 111.0 . .
O1 C2 C3 106.60(8) . .
O1 C2 N1 111.03(7) . .
C2 C3 C3 102.49(5) . 2_655
C2 C3 C4 100.97(7) . .
C3 C3 C4 113.68(10) 2_655 .
C6 C3 C2 110.78(8) . .
C6 C3 C3 115.90(8) . 2_655
C6 C3 C4 111.53(8) . .
C3 C4 H4A 110.4 . .
C3 C4 H4B 110.4 . .
H4A C4 H4B 108.6 . .
C5 C4 C3 106.79(8) . .
C5 C4 H4A 110.4 . .
C5 C4 H4B 110.4 . .
C4 C5 H5 109.3 . .
C12 C5 C4 112.47(8) . .
C12 C5 H5 109.3 . .
N1 C5 C4 102.76(8) . .
N1 C5 H5 109.3 . .
N1 C5 C12 113.39(8) . .
C7 C6 C3 119.02(9) . .
C11 C6 C3 123.45(9) . .
C11 C6 C7 117.51(9) . .
C6 C7 H7 119.4 . .
C8 C7 C6 121.23(10) . .
C8 C7 H7 119.4 . .
C7 C8 H8 119.8 . .
C9 C8 C7 120.37(10) . .
C9 C8 H8 119.8 . .
C8 C9 H9 120.4 . .
C10 C9 C8 119.22(10) . .
C10 C9 H9 120.4 . .
C9 C10 H10 119.8 . .
C9 C10 C11 120.48(10) . .
C11 C10 H10 119.8 . .
C6 C11 H11 119.4 . .
C10 C11 C6 121.12(10) . .
C10 C11 H11 119.4 . .
C13 C12 C5 121.54(9) . .
C13 C12 C17 118.60(10) . .
C17 C12 C5 119.80(10) . .
C12 C13 H13 119.7 . .
C14 C13 C12 120.61(10) . .
C14 C13 H13 119.7 . .
C13 C14 H14 119.8 . .
C13 C14 C15 120.35(11) . .
C15 C14 H14 119.8 . .
C14 C15 H15 120.2 . .
C16 C15 C14 119.57(10) . .
C16 C15 H15 120.2 . .
C15 C16 H16 120.0 . .
C15 C16 C17 119.98(10) . .
C17 C16 H16 120.0 . .
C12 C17 H17 119.6 . .
C16 C17 C12 120.88(11) . .
C16 C17 H17 119.6 . .
C19 C18 C1 121.30(10) . .
C23 C18 C1 120.08(10) . .
C23 C18 C19 118.62(10) . .
C18 C19 H19 119.7 . .
C20 C19 C18 120.68(10) . .
C20 C19 H19 119.7 . .
C19 C20 H20 120.0 . .
C21 C20 C19 120.00(11) . .
C21 C20 H20 120.0 . .
C20 C21 H21 120.1 . .
C20 C21 C22 119.79(10) . .
C22 C21 H21 120.1 . .
C21 C22 H22 120.0 . .
C23 C22 C21 119.99(11) . .
C23 C22 H22 120.0 . .
C18 C23 H23 119.5 . .
C22 C23 C18 120.90(10) . .
C22 C23 H23 119.5 . .
C2 N1 C1 113.99(8) . .
C2 N1 C5 105.37(8) . .
C5 N1 C1 113.17(8) . .
C2 O1 C2 111.79(10) . 2_655

loop_
_geom_bond_atom_site_label_1
_geom_bond_atom_site_label_2
_geom_bond_distance
_geom_bond_site_symmetry_2
C1 H1A 0.9900 .
C1 H1B 0.9900 .
C1 C18 1.5054(14) .
C1 N1 1.4721(13) .
C2 H2 1.0000 .
C2 C3 1.5520(13) .
C2 N1 1.4418(12) .
C2 O1 1.4346(11) .
C3 C3 1.5622(19) 2_655
C3 C4 1.5720(13) .
C3 C6 1.5322(13) .
C4 H4A 0.9900 .
C4 H4B 0.9900 .
C4 C5 1.5453(14) .
C5 H5 1.0000 .
C5 C12 1.5134(13) .
C5 N1 1.4688(12) .
C6 C7 1.4024(14) .
C6 C11 1.3998(14) .
C7 H7 0.9500 .
C7 C8 1.3904(15) .
C8 H8 0.9500 .
C8 C9 1.3877(15) .
C9 H9 0.9500 .
C9 C10 1.3869(15) .
C10 H10 0.9500 .
C10 C11 1.3922(15) .
C11 H11 0.9500 .
C12 C13 1.3934(15) .
C12 C17 1.3953(14) .
C13 H13 0.9500 .
C13 C14 1.3897(15) .
C14 H14 0.9500 .
C14 C15 1.3905(17) .
C15 H15 0.9500 .
C15 C16 1.3871(18) .
C16 H16 0.9500 .
C16 C17 1.3924(15) .
C17 H17 0.9500 .
C18 C19 1.3939(15) .
C18 C23 1.3908(15) .
C19 H19 0.9500 .
C19 C20 1.3923(16) .
C20 H20 0.9500 .
C20 C21 1.3839(17) .
C21 H21 0.9500 .
C21 C22 1.3898(17) .
C22 H22 0.9500 .
C22 C23 1.3864(15) .
C23 H23 0.9500 .
O1 C2 1.4346(11) 2_655

loop_
_geom_torsion_atom_site_label_1
_geom_torsion_atom_site_label_2
_geom_torsion_atom_site_label_3
_geom_torsion_atom_site_label_4
_geom_torsion
_geom_torsion_site_symmetry_1
_geom_torsion_site_symmetry_4
C1 C18 C19 C20 179.18(10) . .
C1 C18 C23 C22 179.97(10) . .
C2 C3 C4 C5 -2.33(10) . .
C2 C3 C6 C7 41.93(12) . .
C2 C3 C6 C11 -136.59(9) . .
C3 C2 N1 C1 -167.99(8) . .
C3 C2 N1 C5 -43.31(9) . .
C3 C2 O1 C2 -10.30(4) . 2_655
C3 C3 C4 C5 -111.33(6) 2_655 .
C3 C3 C6 C7 158.13(9) 2_655 .
C3 C3 C6 C11 -20.39(13) 2_655 .
C3 C4 C5 C12 -144.44(8) . .
C3 C4 C5 N1 -22.14(10) . .
C3 C6 C7 C8 -176.48(9) . .
C3 C6 C11 C10 176.12(9) . .
C4 C3 C6 C7 -69.69(11) . .
C4 C3 C6 C11 111.79(10) . .
C4 C5 C12 C13 80.47(12) . .
C4 C5 C12 C17 -96.63(11) . .
C4 C5 N1 C1 165.37(8) . .
C4 C5 N1 C2 40.18(10) . .
C5 C12 C13 C14 -176.44(10) . .
C5 C12 C17 C16 176.70(10) . .
C6 C3 C4 C5 115.38(9) . .
C6 C7 C8 C9 0.00(15) . .
C7 C6 C11 C10 -2.42(14) . .
C7 C8 C9 C10 -1.87(15) . .
C8 C9 C10 C11 1.57(15) . .
C9 C10 C11 C6 0.61(15) . .
C11 C6 C7 C8 2.12(15) . .
C12 C5 N1 C1 -72.96(11) . .
C12 C5 N1 C2 161.84(8) . .
C12 C13 C14 C15 -0.20(17) . .
C13 C12 C17 C16 -0.49(16) . .
C13 C14 C15 C16 -0.53(17) . .
C14 C15 C16 C17 0.73(17) . .
C15 C16 C17 C12 -0.23(17) . .
C17 C12 C13 C14 0.70(16) . .
C18 C1 N1 C2 -63.38(11) . .
C18 C1 N1 C5 176.22(8) . .
C18 C19 C20 C21 0.81(17) . .
C19 C18 C23 C22 -0.53(16) . .
C19 C20 C21 C22 -0.46(18) . .
C20 C21 C22 C23 -0.37(18) . .
C21 C22 C23 C18 0.87(17) . .
C23 C18 C19 C20 -0.31(16) . .
N1 C1 C18 C19 117.37(11) . .
N1 C1 C18 C23 -63.14(12) . .
N1 C2 C3 C3 144.45(9) . 2_655
N1 C2 C3 C4 26.94(9) . .
N1 C2 C3 C6 -91.31(9) . .
N1 C2 O1 C2 -125.34(8) . 2_655
N1 C5 C12 C13 -35.60(13) . .
N1 C5 C12 C17 147.30(9) . .
O1 C2 C3 C3 26.08(10) . 2_655
O1 C2 C3 C4 -91.43(8) . .
O1 C2 C3 C6 150.31(7) . .
O1 C2 N1 C1 -52.60(11) . .
O1 C2 N1 C5 72.08(9) . .
